data_4066741
loop_
_publ_author_name
'Tsurugi, Hayato'
'Fujita, Shingo'
'Choi, Gyeongshin'
'Yamagata, Tsuneaki'
'Ito, Syoji'
'Miyasaka, Hiroshi'
'Mashima, Kazushi'

_publ_section_title
;
 Carboxylate Ligand-Induced Intramolecular C&#x2212;H Bond Activation of
 Iridium Complexes withN-Phenylperimidine-Based Carbene Ligands
;
_journal_issue 18
_journal_name_full Organometallics
_journal_page_first 4120
_journal_paper_doi 10.1021/om100604u
_journal_volume 29
_journal_year 2010
_chemical_formula_moiety 'C28 H30 Cl Ir N2'
_chemical_formula_sum 'C28 H30 Cl Ir N2'
_chemical_formula_weight 622.19
_chemical_name_common 4b
_chemical_name_systematic
; 
 ? 
;
_space_group_IT_number 15
_symmetry_cell_setting monoclinic
_symmetry_Int_Tables_number 15
_symmetry_space_group_name_Hall '-C 2yc'
_symmetry_space_group_name_H-M 'C 1 2/c 1'
_atom_sites_solution_hydrogens geom
_atom_sites_solution_primary direct
_atom_sites_solution_secondary difmap
_audit_creation_method SHELXL-97
_cell_angle_alpha 90.00
_cell_angle_beta 120.2910(10)
_cell_angle_gamma 90.00
_cell_formula_units_Z 8
_cell_length_a 21.6578(4)
_cell_length_b 12.9925(2)
_cell_length_c 19.4057(4)
_cell_measurement_reflns_used 38343
_cell_measurement_temperature 113(2)
_cell_measurement_theta_max 34.9
_cell_measurement_theta_min 3.0
_cell_volume 4715.05(16)
_computing_cell_refinement PROCESS-AUTO
_computing_data_collection PROCESS-AUTO
_computing_data_reduction CrystalStructure
_computing_molecular_graphics ORTEP-III
_computing_publication_material 'CrystalStructure 3.8'
_computing_structure_refinement SHELXL
_computing_structure_solution SHELXS97
_diffrn_ambient_temperature 113(2)
_diffrn_detector_area_resol_mean 10.00
_diffrn_measured_fraction_theta_full 0.999
_diffrn_measured_fraction_theta_max 0.999
_diffrn_measurement_device_type 'Rigaku RAXIS-RAPID'
_diffrn_measurement_method \w
_diffrn_radiation_monochromator graphite
_diffrn_radiation_source 'fine-focus sealed tube'
_diffrn_radiation_type MoK\a
_diffrn_radiation_wavelength 0.71075
_diffrn_reflns_av_R_equivalents 0.1282
_diffrn_reflns_av_sigmaI/netI 0.0634
_diffrn_reflns_limit_h_max 27
_diffrn_reflns_limit_h_min -28
_diffrn_reflns_limit_k_max 16
_diffrn_reflns_limit_k_min -16
_diffrn_reflns_limit_l_max 25
_diffrn_reflns_limit_l_min -25
_diffrn_reflns_number 34550
_diffrn_reflns_theta_full 27.48
_diffrn_reflns_theta_max 27.48
_diffrn_reflns_theta_min 3.14
_exptl_absorpt_coefficient_mu 5.796
_exptl_absorpt_correction_T_max 0.055
_exptl_absorpt_correction_T_min 0.016
_exptl_absorpt_correction_type multi-scan
_exptl_absorpt_process_details
;
    Higashi, T. (1995). Program for Absorption Correction.
    Rigaku Corporation, Tokyo, Japan.
;
_exptl_crystal_colour yellow
_exptl_crystal_density_diffrn 1.753
_exptl_crystal_density_method 'not measured'
_exptl_crystal_description block
_exptl_crystal_F_000 2448
_exptl_crystal_size_max 0.80
_exptl_crystal_size_mid 0.80
_exptl_crystal_size_min 0.50
_refine_diff_density_max 3.477
_refine_diff_density_min -2.579
_refine_diff_density_rms 0.231
_refine_ls_extinction_method none
_refine_ls_goodness_of_fit_ref 1.088
_refine_ls_hydrogen_treatment constr
_refine_ls_matrix_type full
_refine_ls_number_parameters 290
_refine_ls_number_reflns 5412
_refine_ls_number_restraints 0
_refine_ls_restrained_S_all 1.088
_refine_ls_R_factor_all 0.0409
_refine_ls_R_factor_gt 0.0397
_refine_ls_shift/su_max 0.004
_refine_ls_shift/su_mean 0.000
_refine_ls_structure_factor_coef Fsqd
_refine_ls_weighting_details 'calc w=1/[\s^2^(Fo^2^)+(0.0482P)^2^+19.0466P] where P=(Fo^2^+2Fc^2^)/3'
_refine_ls_weighting_scheme calc
_refine_ls_wR_factor_gt 0.1080
_refine_ls_wR_factor_ref 0.1095
_reflns_number_gt 5112
_reflns_number_total 5412
_reflns_threshold_expression >2sigma(I)
_cod_data_source_file om100604u_si_001.cif
_cod_data_source_block complex4b
_cod_original_cell_volume 4715.04(15)
_cod_database_code 4066741

loop_
_symmetry_equiv_pos_as_xyz
'x, y, z'
'-x, y, -z+1/2'
'x+1/2, y+1/2, z'
'-x+1/2, y+1/2, -z+1/2'
'-x, -y, -z'
'x, -y, z-1/2'
'-x+1/2, -y+1/2, -z'
'x+1/2, -y+1/2, z-1/2'

loop_
_atom_site_label
_atom_site_type_symbol
_atom_site_fract_x
_atom_site_fract_y
_atom_site_fract_z
_atom_site_U_iso_or_equiv
_atom_site_adp_type
_atom_site_occupancy
_atom_site_symmetry_multiplicity
_atom_site_calc_flag
_atom_site_refinement_flags
Ir1 Ir 0.029968(7) 0.750491(7) 0.072838(8) 0.01257(9) Uani 1 1 d .
Cl1 Cl 0.11083(4) 0.89251(6) 0.12828(5) 0.01916(17) Uani 1 1 d .
N1 N 0.10966(13) 0.6868(2) -0.00682(15) 0.0136(5) Uani 1 1 d .
N2 N 0.16244(13) 0.6239(2) 0.12275(15) 0.0135(5) Uani 1 1 d .
C1 C 0.10784(15) 0.6777(2) 0.06164(17) 0.0135(6) Uani 1 1 d .
C2 C 0.16694(15) 0.6536(2) -0.01663(18) 0.0137(6) Uani 1 1 d .
C3 C 0.17292(16) 0.6814(2) -0.08131(18) 0.0166(6) Uani 1 1 d .
H1 H 0.1394 0.7274 -0.1203 0.020 Uiso 1 1 calc R
C4 C 0.22938(17) 0.6409(3) -0.08927(19) 0.0186(6) Uani 1 1 d .
H2 H 0.2341 0.6611 -0.1334 0.022 Uiso 1 1 calc R
C5 C 0.27760(19) 0.5729(3) -0.0344(2) 0.0205(7) Uani 1 1 d .
H3 H 0.3133 0.5430 -0.0428 0.025 Uiso 1 1 calc R
C6 C 0.27445(16) 0.5472(2) 0.03447(19) 0.0166(6) Uani 1 1 d .
C7 C 0.32576(17) 0.4822(3) 0.0960(2) 0.0218(7) Uani 1 1 d .
H4 H 0.3631 0.4518 0.0907 0.026 Uiso 1 1 calc R
C8 C 0.32109(18) 0.4639(3) 0.1622(2) 0.0225(7) Uani 1 1 d .
H5 H 0.3550 0.4192 0.2022 0.027 Uiso 1 1 calc R
C9 C 0.26772(16) 0.5089(3) 0.17347(19) 0.0189(6) Uani 1 1 d .
H6 H 0.2667 0.4958 0.2210 0.023 Uiso 1 1 calc R
C10 C 0.21674(15) 0.5723(2) 0.11521(18) 0.0139(6) Uani 1 1 d .
C11 C 0.21924(18) 0.5906(3) 0.0445(2) 0.0149(6) Uani 1 1 d .
C12 C 0.04881(19) 0.7333(3) -0.0760(2) 0.0138(6) Uani 1 1 d .
C13 C 0.03650(17) 0.8382(3) -0.08052(19) 0.0195(6) Uani 1 1 d .
H7 H 0.0676 0.8823 -0.0380 0.023 Uiso 1 1 calc R
C14 C -0.02244(19) 0.8781(3) -0.1488(2) 0.0232(7) Uani 1 1 d .
H8 H -0.0318 0.9500 -0.1527 0.028 Uiso 1 1 calc R
C15 C -0.06721(19) 0.8141(3) -0.2107(2) 0.0222(8) Uani 1 1 d .
H9 H -0.1074 0.8418 -0.2569 0.027 Uiso 1 1 calc R
C16 C -0.05371(19) 0.7090(3) -0.2058(2) 0.0204(7) Uani 1 1 d .
H10 H -0.0849 0.6649 -0.2483 0.025 Uiso 1 1 calc R
C17 C 0.00461(16) 0.6686(3) -0.13948(18) 0.0155(6) Uani 1 1 d .
H11 H 0.0148 0.5972 -0.1368 0.019 Uiso 1 1 calc R
C18 C 0.16540(16) 0.6275(3) 0.20126(18) 0.0179(6) Uani 1 1 d .
H12 H 0.1229 0.6690 0.1917 0.021 Uiso 1 1 calc R
C19 C 0.23047(18) 0.6876(3) 0.2635(2) 0.0254(7) Uani 1 1 d .
H13 H 0.2710 0.6405 0.2921 0.031 Uiso 1 1 calc R
H14 H 0.2192 0.7199 0.3015 0.031 Uiso 1 1 calc R
H15 H 0.2429 0.7409 0.2368 0.031 Uiso 1 1 calc R
C20 C 0.15566(19) 0.5224(3) 0.2303(2) 0.0262(7) Uani 1 1 d .
H16 H 0.1820 0.5212 0.2887 0.031 Uiso 1 1 calc R
H17 H 0.1740 0.4684 0.2101 0.031 Uiso 1 1 calc R
H18 H 0.1047 0.5105 0.2105 0.031 Uiso 1 1 calc R
C21 C -0.05883(16) 0.8522(3) 0.0417(2) 0.0182(6) Uani 1 1 d .
H19 H -0.0469 0.9267 0.0424 0.022 Uiso 1 1 calc R
C22 C -0.03717(16) 0.8116(3) 0.1174(2) 0.0196(6) Uani 1 1 d .
H20 H -0.0127 0.8620 0.1622 0.024 Uiso 1 1 calc R
C23 C -0.0792(2) 0.7274(3) 0.1314(3) 0.0252(7) Uani 1 1 d .
H21 H -0.1303 0.7322 0.0897 0.030 Uiso 1 1 calc R
H22 H -0.0755 0.7385 0.1838 0.030 Uiso 1 1 calc R
C24 C -0.0512(2) 0.6193(3) 0.1294(2) 0.0244(7) Uani 1 1 d .
H23 H -0.0140 0.5997 0.1842 0.029 Uiso 1 1 calc R
H24 H -0.0910 0.5693 0.1112 0.029 Uiso 1 1 calc R
C25 C -0.02005(17) 0.6123(2) 0.0750(2) 0.0181(6) Uani 1 1 d .
H25 H 0.0099 0.5496 0.0840 0.022 Uiso 1 1 calc R
C26 C -0.05426(17) 0.6498(3) -0.0050(2) 0.0180(6) Uani 1 1 d .
H26 H -0.0437 0.6087 -0.0414 0.022 Uiso 1 1 calc R
C27 C -0.12804(19) 0.6994(3) -0.0462(2) 0.0218(8) Uani 1 1 d .
H27 H -0.1565 0.6702 -0.0239 0.026 Uiso 1 1 calc R
H28 H -0.1529 0.6827 -0.1038 0.026 Uiso 1 1 calc R
C28 C -0.12400(19) 0.8180(3) -0.0356(2) 0.0213(8) Uani 1 1 d .
H29 H -0.1227 0.8502 -0.0811 0.026 Uiso 1 1 calc R
H30 H -0.1677 0.8424 -0.0364 0.026 Uiso 1 1 calc R

loop_
_atom_site_aniso_label
_atom_site_aniso_U_11
_atom_site_aniso_U_22
_atom_site_aniso_U_33
_atom_site_aniso_U_23
_atom_site_aniso_U_13
_atom_site_aniso_U_12
Ir1 0.01087(12) 0.01385(13) 0.01032(13) -0.00125(3) 0.00337(9) 0.00350(3)
Cl1 0.0171(3) 0.0187(4) 0.0184(4) -0.0057(3) 0.0064(3) -0.0012(3)
N1 0.0117(11) 0.0142(12) 0.0106(11) 0.0003(10) 0.0024(9) 0.0027(9)
N2 0.0121(11) 0.0148(12) 0.0098(11) 0.0003(9) 0.0026(9) 0.0025(9)
C1 0.0113(12) 0.0134(14) 0.0107(13) -0.0024(11) 0.0018(11) -0.0007(10)
C2 0.0123(12) 0.0144(14) 0.0125(13) -0.0029(11) 0.0048(11) 0.0011(11)
C3 0.0173(14) 0.0176(15) 0.0131(14) -0.0029(12) 0.0064(12) -0.0005(12)
C4 0.0207(14) 0.0219(16) 0.0153(14) -0.0034(12) 0.0107(12) -0.0031(12)
C5 0.0171(15) 0.0240(18) 0.0230(18) -0.0056(15) 0.0121(14) 0.0005(13)
C6 0.0140(13) 0.0160(14) 0.0183(15) -0.0036(12) 0.0070(12) 0.0014(11)
C7 0.0162(14) 0.0225(16) 0.0253(17) -0.0022(14) 0.0094(13) 0.0082(13)
C8 0.0190(15) 0.0188(15) 0.0216(16) 0.0027(13) 0.0043(13) 0.0088(12)
C9 0.0183(14) 0.0196(15) 0.0155(14) 0.0036(12) 0.0060(12) 0.0044(12)
C10 0.0120(12) 0.0123(13) 0.0143(14) -0.0017(11) 0.0043(11) 0.0025(11)
C11 0.0134(14) 0.0138(15) 0.0133(15) -0.0016(12) 0.0037(12) -0.0004(12)
C12 0.0120(15) 0.0156(14) 0.0124(16) 0.0004(13) 0.0051(13) 0.0032(12)
C13 0.0204(15) 0.0169(15) 0.0146(15) -0.0027(12) 0.0040(13) 0.0032(12)
C14 0.0258(17) 0.0184(16) 0.0188(16) 0.0046(13) 0.0064(14) 0.0095(13)
C15 0.0183(15) 0.027(2) 0.0171(16) 0.0043(14) 0.0059(13) 0.0116(14)
C16 0.0176(16) 0.025(2) 0.0114(15) 0.0006(14) 0.0020(13) -0.0016(15)
C17 0.0160(14) 0.0149(14) 0.0122(14) 0.0018(12) 0.0045(12) 0.0025(12)
C18 0.0151(13) 0.0248(16) 0.0113(14) 0.0007(12) 0.0048(11) 0.0034(12)
C19 0.0222(16) 0.0322(19) 0.0130(15) -0.0039(14) 0.0023(13) 0.0024(14)
C20 0.0255(16) 0.0317(19) 0.0236(17) 0.0132(15) 0.0140(14) 0.0082(14)
C21 0.0132(14) 0.0156(15) 0.0226(16) -0.0014(13) 0.0067(13) 0.0059(12)
C22 0.0167(14) 0.0203(15) 0.0218(16) -0.0032(13) 0.0097(13) 0.0046(12)
C23 0.0241(18) 0.0272(16) 0.030(2) -0.0017(18) 0.0179(16) 0.0039(17)
C24 0.0290(17) 0.0244(18) 0.0260(17) 0.0040(14) 0.0185(15) 0.0050(14)
C25 0.0201(15) 0.0161(15) 0.0199(16) 0.0003(12) 0.0114(13) 0.0029(12)
C26 0.0155(14) 0.0168(15) 0.0197(16) -0.0045(12) 0.0075(12) 0.0000(12)
C27 0.0148(15) 0.0224(18) 0.0211(17) -0.0058(14) 0.0038(13) 0.0005(13)
C28 0.0135(15) 0.0218(18) 0.0202(17) 0.0004(14) 0.0023(13) 0.0066(13)

loop_
_atom_type_symbol
_atom_type_description
_atom_type_scat_dispersion_real
_atom_type_scat_dispersion_imag
_atom_type_scat_source
Ir Ir -1.4442 7.9887 'International Tables Vol C Tables 4.2.6.8 and 6.1.1.4'
C C 0.0033 0.0016 'International Tables Vol C Tables 4.2.6.8 and 6.1.1.4'
H H 0.0000 0.0000 'International Tables Vol C Tables 4.2.6.8 and 6.1.1.4'
N N 0.0061 0.0033 'International Tables Vol C Tables 4.2.6.8 and 6.1.1.4'
Cl Cl 0.1484 0.1585 'International Tables Vol C Tables 4.2.6.8 and 6.1.1.4'

loop_
_geom_angle_atom_site_label_1
_geom_angle_atom_site_label_2
_geom_angle_atom_site_label_3
_geom_angle
C1 Ir1 C25 93.91(12)
C1 Ir1 C26 95.63(12)
C25 Ir1 C26 39.33(13)
C1 Ir1 C21 157.59(13)
C25 Ir1 C21 97.64(12)
C26 Ir1 C21 81.60(12)
C1 Ir1 C22 164.49(12)
C25 Ir1 C22 81.40(13)
C26 Ir1 C22 90.08(12)
C21 Ir1 C22 37.69(13)
C1 Ir1 Cl1 87.03(8)
C25 Ir1 Cl1 156.13(9)
C26 Ir1 Cl1 164.28(10)
C21 Ir1 Cl1 90.03(9)
C22 Ir1 Cl1 91.37(9)
C1 N1 C2 124.6(2)
C1 N1 C12 118.7(3)
C2 N1 C12 116.8(3)
C1 N2 C10 123.2(3)
C1 N2 C18 116.2(2)
C10 N2 C18 120.5(2)
N1 C1 N2 117.0(3)
N1 C1 Ir1 120.0(2)
N2 C1 Ir1 122.9(2)
C3 C2 N1 122.4(3)
C3 C2 C11 120.9(3)
N1 C2 C11 116.6(3)
C2 C3 C4 119.3(3)
C2 C3 H1 120.4
C4 C3 H1 120.4
C5 C4 C3 121.2(3)
C5 C4 H2 119.4
C3 C4 H2 119.4
C4 C5 C6 120.3(3)
C4 C5 H3 119.8
C6 C5 H3 119.8
C5 C6 C11 118.8(3)
C5 C6 C7 122.9(3)
C11 C6 C7 118.3(3)
C8 C7 C6 119.8(3)
C8 C7 H4 120.1
C6 C7 H4 120.1
C7 C8 C9 122.1(3)
C7 C8 H5 118.9
C9 C8 H5 118.9
C10 C9 C8 120.0(3)
C10 C9 H6 120.0
C8 C9 H6 120.0
C9 C10 C11 119.0(3)
C9 C10 N2 123.8(3)
C11 C10 N2 117.1(3)
C2 C11 C10 120.2(3)
C2 C11 C6 119.1(3)
C10 C11 C6 120.7(3)
C13 C12 C17 120.8(3)
C13 C12 N1 121.5(3)
C17 C12 N1 117.6(3)
C12 C13 C14 118.8(3)
C12 C13 H7 120.6
C14 C13 H7 120.6
C15 C14 C13 120.5(3)
C15 C14 H8 119.7
C13 C14 H8 119.7
C14 C15 C16 120.1(3)
C14 C15 H9 119.9
C16 C15 H9 119.9
C17 C16 C15 120.1(3)
C17 C16 H10 119.9
C15 C16 H10 119.9
C16 C17 C12 119.7(3)
C16 C17 H11 120.2
C12 C17 H11 120.2
N2 C18 C19 111.7(3)
N2 C18 C20 113.9(3)
C19 C18 C20 114.1(3)
N2 C18 H12 105.4
C19 C18 H12 105.4
C20 C18 H12 105.4
C18 C19 H13 109.5
C18 C19 H14 109.5
H13 C19 H14 109.5
C18 C19 H15 109.5
H13 C19 H15 109.5
H14 C19 H15 109.5
C18 C20 H16 109.5
C18 C20 H17 109.5
H16 C20 H17 109.5
C18 C20 H18 109.5
H16 C20 H18 109.5
H17 C20 H18 109.5
C22 C21 C28 125.4(3)
C22 C21 Ir1 72.29(18)
C28 C21 Ir1 110.6(2)
C22 C21 H19 113.7
C28 C21 H19 113.7
Ir1 C21 H19 113.7
C21 C22 C23 122.6(3)
C21 C22 Ir1 70.02(18)
C23 C22 Ir1 112.6(2)
C21 C22 H20 114.6
C23 C22 H20 114.6
Ir1 C22 H20 114.6
C22 C23 C24 111.8(3)
C22 C23 H21 109.3
C24 C23 H21 109.3
C22 C23 H22 109.3
C24 C23 H22 109.3
H21 C23 H22 107.9
C25 C24 C23 113.0(3)
C25 C24 H23 109.0
C23 C24 H23 109.0
C25 C24 H24 109.0
C23 C24 H24 109.0
H23 C24 H24 107.8
C26 C25 C24 124.6(3)
C26 C25 Ir1 71.22(18)
C24 C25 Ir1 112.2(2)
C26 C25 H25 113.8
C24 C25 H25 113.8
Ir1 C25 H25 113.8
C25 C26 C27 123.2(3)
C25 C26 Ir1 69.45(18)
C27 C26 Ir1 114.1(2)
C25 C26 H26 114.1
C27 C26 H26 114.1
Ir1 C26 H26 114.1
C26 C27 C28 112.1(2)
C26 C27 H27 109.2
C28 C27 H27 109.2
C26 C27 H28 109.2
C28 C27 H28 109.2
H27 C27 H28 107.9
C21 C28 C27 112.6(3)
C21 C28 H29 109.1
C27 C28 H29 109.1
C21 C28 H30 109.1
C27 C28 H30 109.1
H29 C28 H30 107.8

loop_
_geom_bond_atom_site_label_1
_geom_bond_atom_site_label_2
_geom_bond_distance
Ir1 C1 2.038(3)
Ir1 C25 2.108(3)
Ir1 C26 2.131(3)
Ir1 C21 2.153(3)
Ir1 C22 2.183(3)
Ir1 Cl1 2.3935(8)
N1 C1 1.354(4)
N1 C2 1.414(4)
N1 C12 1.455(4)
N2 C1 1.371(4)
N2 C10 1.424(4)
N2 C18 1.493(4)
C2 C3 1.373(4)
C2 C11 1.416(4)
C3 C4 1.409(4)
C3 H1 0.9500
C4 C5 1.372(5)
C4 H2 0.9500
C5 C6 1.413(5)
C5 H3 0.9500
C6 C11 1.422(4)
C6 C7 1.427(4)
C7 C8 1.360(5)
C7 H4 0.9500
C8 C9 1.407(5)
C8 H5 0.9500
C9 C10 1.384(4)
C9 H6 0.9500
C10 C11 1.420(5)
C12 C13 1.384(4)
C12 C17 1.396(5)
C13 C14 1.396(4)
C13 H7 0.9500
C14 C15 1.379(5)
C14 H8 0.9500
C15 C16 1.390(6)
C15 H9 0.9500
C16 C17 1.373(5)
C16 H10 0.9500
C17 H11 0.9500
C18 C19 1.529(5)
C18 C20 1.531(5)
C18 H12 1.0000
C19 H13 0.9800
C19 H14 0.9800
C19 H15 0.9800
C20 H16 0.9800
C20 H17 0.9800
C20 H18 0.9800
C21 C22 1.401(5)
C21 C28 1.518(5)
C21 H19 1.0000
C22 C23 1.532(5)
C22 H20 1.0000
C23 C24 1.538(5)
C23 H21 0.9900
C23 H22 0.9900
C24 C25 1.516(4)
C24 H23 0.9900
C24 H24 0.9900
C25 C26 1.427(5)
C25 H25 1.0000
C26 C27 1.523(5)
C26 H26 1.0000
C27 C28 1.552(6)
C27 H27 0.9900
C27 H28 0.9900
C28 H29 0.9900
C28 H30 0.9900

loop_
_geom_torsion_atom_site_label_1
_geom_torsion_atom_site_label_2
_geom_torsion_atom_site_label_3
_geom_torsion_atom_site_label_4
_geom_torsion
C2 N1 C1 N2 -6.4(4)
C12 N1 C1 N2 173.2(3)
C2 N1 C1 Ir1 169.6(2)
C12 N1 C1 Ir1 -10.7(4)
C10 N2 C1 N1 -4.5(4)
C18 N2 C1 N1 171.5(3)
C10 N2 C1 Ir1 179.5(2)
C18 N2 C1 Ir1 -4.4(4)
C25 Ir1 C1 N1 112.4(2)
C26 Ir1 C1 N1 72.9(2)
C21 Ir1 C1 N1 -8.7(5)
C22 Ir1 C1 N1 -175.9(4)
Cl1 Ir1 C1 N1 -91.5(2)
C25 Ir1 C1 N2 -71.8(3)
C26 Ir1 C1 N2 -111.3(3)
C21 Ir1 C1 N2 167.2(3)
C22 Ir1 C1 N2 -0.1(6)
Cl1 Ir1 C1 N2 84.3(2)
C1 N1 C2 C3 -167.3(3)
C12 N1 C2 C3 13.0(4)
C1 N1 C2 C11 11.9(4)
C12 N1 C2 C11 -167.8(3)
N1 C2 C3 C4 -176.6(3)
C11 C2 C3 C4 4.2(5)
C2 C3 C4 C5 1.2(5)
C3 C4 C5 C6 -4.3(5)
C4 C5 C6 C11 1.9(5)
C4 C5 C6 C7 -175.9(3)
C5 C6 C7 C8 177.4(3)
C11 C6 C7 C8 -0.4(5)
C6 C7 C8 C9 -1.4(5)
C7 C8 C9 C10 1.6(5)
C8 C9 C10 C11 0.1(5)
C8 C9 C10 N2 -177.7(3)
C1 N2 C10 C9 -173.0(3)
C18 N2 C10 C9 11.2(4)
C1 N2 C10 C11 9.2(4)
C18 N2 C10 C11 -166.7(3)
C3 C2 C11 C10 172.8(3)
N1 C2 C11 C10 -6.4(4)
C3 C2 C11 C6 -6.5(5)
N1 C2 C11 C6 174.3(3)
C9 C10 C11 C2 178.8(3)
N2 C10 C11 C2 -3.2(4)
C9 C10 C11 C6 -1.9(5)
N2 C10 C11 C6 176.1(3)
C5 C6 C11 C2 3.4(5)
C7 C6 C11 C2 -178.7(3)
C5 C6 C11 C10 -175.9(3)
C7 C6 C11 C10 2.0(5)
C1 N1 C12 C13 74.3(4)
C2 N1 C12 C13 -106.0(4)
C1 N1 C12 C17 -108.4(4)
C2 N1 C12 C17 71.3(4)
C17 C12 C13 C14 2.1(5)
N1 C12 C13 C14 179.4(3)
C12 C13 C14 C15 -0.4(5)
C13 C14 C15 C16 -0.4(5)
C14 C15 C16 C17 -0.5(5)
C15 C16 C17 C12 2.2(5)
C13 C12 C17 C16 -3.0(5)
N1 C12 C17 C16 179.6(3)
C1 N2 C18 C19 -111.7(3)
C10 N2 C18 C19 64.4(4)
C1 N2 C18 C20 117.3(3)
C10 N2 C18 C20 -66.6(4)
C1 Ir1 C21 C22 -174.5(3)
C25 Ir1 C21 C22 65.1(2)
C26 Ir1 C21 C22 101.2(2)
Cl1 Ir1 C21 C22 -92.20(19)
C1 Ir1 C21 C28 63.5(4)
C25 Ir1 C21 C28 -56.8(3)
C26 Ir1 C21 C28 -20.8(3)
C22 Ir1 C21 C28 -122.0(3)
Cl1 Ir1 C21 C28 145.8(3)
C28 C21 C22 C23 -1.6(5)
Ir1 C21 C22 C23 -104.6(3)
C28 C21 C22 Ir1 103.1(3)
C1 Ir1 C22 C21 172.1(4)
C25 Ir1 C22 C21 -114.6(2)
C26 Ir1 C22 C21 -76.1(2)
Cl1 Ir1 C22 C21 88.28(19)
C1 Ir1 C22 C23 -69.8(5)
C25 Ir1 C22 C23 3.5(3)
C26 Ir1 C22 C23 42.0(3)
C21 Ir1 C22 C23 118.1(3)
Cl1 Ir1 C22 C23 -153.7(2)
C21 C22 C23 C24 93.3(4)
Ir1 C22 C23 C24 13.2(4)
C22 C23 C24 C25 -30.2(5)
C23 C24 C25 C26 -48.5(5)
C23 C24 C25 Ir1 33.3(4)
C1 Ir1 C25 C26 -94.11(19)
C21 Ir1 C25 C26 66.6(2)
C22 Ir1 C25 C26 100.77(19)
Cl1 Ir1 C25 C26 174.38(17)
C1 Ir1 C25 C24 145.3(2)
C26 Ir1 C25 C24 -120.6(3)
C21 Ir1 C25 C24 -54.0(2)
C22 Ir1 C25 C24 -19.9(2)
Cl1 Ir1 C25 C24 53.8(4)
C24 C25 C26 C27 -1.6(5)
Ir1 C25 C26 C27 -106.0(3)
C24 C25 C26 Ir1 104.4(3)
C1 Ir1 C26 C25 89.31(19)
C21 Ir1 C26 C25 -113.1(2)
C22 Ir1 C26 C25 -76.24(19)
Cl1 Ir1 C26 C25 -171.6(3)
C1 Ir1 C26 C27 -152.5(3)
C25 Ir1 C26 C27 118.2(3)
C21 Ir1 C26 C27 5.1(3)
C22 Ir1 C26 C27 41.9(3)
Cl1 Ir1 C26 C27 -53.4(5)
C25 C26 C27 C28 91.8(4)
Ir1 C26 C27 C28 11.4(4)
C22 C21 C28 C27 -49.4(4)
Ir1 C21 C28 C27 33.0(3)
C26 C27 C28 C21 -29.3(4)
